data_7116164
loop_
_publ_author_name
'Xiang-Ying Tang'
'Yong-Sheng Zhang'
'Lv He'
'Yin Wei'
'Min Shi'

_publ_section_title
;
 Intramolecular annulation of aromatic rings with N-sulfonyl
 1,2,3-triazoles: divergent synthesis of
 3-methylene-2,3-dihydrobenzofurans and 3-methylene-2,3-dihydroindoles
;
_journal_name_full Chem.Commun.
_journal_page_first 133
_journal_paper_doi 10.1039/C4cc08343A
_journal_volume 51
_journal_year 2015
_chemical_formula_sum 'C30 H23 N3 O8 S'
_chemical_formula_weight 585.57
_chemical_name_systematic
; 
 ? 
;
_space_group_crystal_system monoclinic
_space_group_IT_number 14
_space_group_name_Hall '-P 2yn'
_space_group_name_H-M_alt 'P 1 21/n 1'
_symmetry_space_group_name_Hall '-P 2yn'
_symmetry_space_group_name_H-M 'P 1 21/n 1'
_atom_sites_solution_hydrogens geom
_audit_creation_method SHELXL-2013
_cell_angle_alpha 90
_cell_angle_beta 97.324(4)
_cell_angle_gamma 90
_cell_formula_units_Z 4
_cell_length_a 11.441(2)
_cell_length_b 15.055(3)
_cell_length_c 15.927(3)
_cell_measurement_reflns_used 2766
_cell_measurement_temperature 293(2)
_cell_measurement_theta_max 50.991
_cell_measurement_theta_min 4.674
_cell_volume 2721.0(9)
_computing_cell_refinement 'Bruker SMART'
_computing_data_collection 'Bruker SMART'
_computing_data_reduction 'Bruker SHELXTL'
_computing_molecular_graphics 'Bruker SHELXTL'
_computing_publication_material 'Bruker SHELXTL'
_computing_structure_refinement 'SHELXL-2013 (Sheldrick, 2013)'
_computing_structure_solution 'Bruker SHELXTL'
_diffrn_ambient_temperature 293(2)
_diffrn_measured_fraction_theta_full 0.998
_diffrn_measured_fraction_theta_max 0.997
_diffrn_measurement_device_type 'CCD area detector'
_diffrn_measurement_method 'phi and omega scans'
_diffrn_radiation_type MoK\a
_diffrn_radiation_wavelength 0.71073
_diffrn_reflns_av_R_equivalents 0.0700
_diffrn_reflns_av_unetI/netI 0.0789
_diffrn_reflns_Laue_measured_fraction_full 0.998
_diffrn_reflns_Laue_measured_fraction_max 0.997
_diffrn_reflns_limit_h_max 14
_diffrn_reflns_limit_h_min -11
_diffrn_reflns_limit_k_max 18
_diffrn_reflns_limit_k_min -16
_diffrn_reflns_limit_l_max 18
_diffrn_reflns_limit_l_min -19
_diffrn_reflns_number 15792
_diffrn_reflns_point_group_measured_fraction_full 0.998
_diffrn_reflns_point_group_measured_fraction_max 0.997
_diffrn_reflns_theta_full 25.242
_diffrn_reflns_theta_max 26.000
_diffrn_reflns_theta_min 1.869
_exptl_absorpt_coefficient_mu 0.178
_exptl_absorpt_correction_T_max 0.7457
_exptl_absorpt_correction_T_min 0.6307
_exptl_absorpt_correction_type multi-scan
_exptl_absorpt_process_details sadabs
_exptl_crystal_colour colorless
_exptl_crystal_density_diffrn 1.429
_exptl_crystal_description prismatic
_exptl_crystal_F_000 1216
_exptl_crystal_size_max 0.221
_exptl_crystal_size_mid 0.175
_exptl_crystal_size_min 0.133
_refine_diff_density_max 0.300
_refine_diff_density_min -0.285
_refine_diff_density_rms 0.077
_refine_ls_extinction_method none
_refine_ls_goodness_of_fit_ref 1.028
_refine_ls_hydrogen_treatment constr
_refine_ls_matrix_type full
_refine_ls_number_parameters 380
_refine_ls_number_reflns 5332
_refine_ls_number_restraints 0
_refine_ls_restrained_S_all 1.028
_refine_ls_R_factor_all 0.0938
_refine_ls_R_factor_gt 0.0624
_refine_ls_shift/su_max 0.005
_refine_ls_shift/su_mean 0.000
_refine_ls_structure_factor_coef Fsqd
_refine_ls_weighting_details 'w=1/[\s^2^(Fo^2^)+(0.0781P)^2^+0.4054P] where P=(Fo^2^+2Fc^2^)/3'
_refine_ls_weighting_scheme calc
_refine_ls_wR_factor_gt 0.1463
_refine_ls_wR_factor_ref 0.1681
_reflns_Friedel_coverage 0.000
_reflns_number_gt 3610
_reflns_number_total 5332
_reflns_threshold_expression 'I > 2\s(I)'
_cod_data_source_file c4cc08343a2.cif
_cod_data_source_block cd21495
_cod_database_code 7116164
_shelx_space_group_comment
; 
The symmetry employed for this shelxl refinement is uniquely defined 
by the following loop, which should always be used as a source of 
symmetry information in preference to the above space-group names. 
They are only intended as comments. 
;
_shelxl_version_number 2013-4

loop_
_space_group_symop_operation_xyz
'x, y, z'
'-x+1/2, y+1/2, -z+1/2'
'-x, -y, -z'
'x-1/2, -y-1/2, z-1/2'

loop_
_atom_site_label
_atom_site_type_symbol
_atom_site_fract_x
_atom_site_fract_y
_atom_site_fract_z
_atom_site_U_iso_or_equiv
_atom_site_adp_type
_atom_site_occupancy
_atom_site_site_symmetry_order
_atom_site_calc_flag
_atom_site_refinement_flags_posn
_atom_site_refinement_flags_adp
S1 S 0.08904(6) 0.38574(5) 0.35020(4) 0.0449(2) Uani 1 1 d . .
N1 N 0.21468(19) 0.36554(14) 0.41002(13) 0.0416(5) Uani 1 1 d . .
N2 N 0.1895(4) 0.0953(2) 0.2572(2) 0.0816(10) Uani 1 1 d . .
N3 N 0.6252(3) 0.4191(2) 0.24257(18) 0.0647(8) Uani 1 1 d . .
O1 O 0.11770(16) 0.35933(13) 0.52969(11) 0.0457(5) Uani 1 1 d . .
O2 O 0.46289(16) 0.24962(12) 0.47910(12) 0.0465(5) Uani 1 1 d . .
O3 O 0.2748(4) 0.1205(2) 0.22606(18) 0.1101(11) Uani 1 1 d . .
O4 O 0.1060(3) 0.0575(2) 0.21820(19) 0.1233(13) Uani 1 1 d . .
O5 O 0.6903(3) 0.4610(2) 0.20229(17) 0.1129(11) Uani 1 1 d . .
O6 O 0.5344(3) 0.38503(19) 0.20986(15) 0.0830(8) Uani 1 1 d . .
O7 O 0.01229(19) 0.31118(15) 0.35138(13) 0.0642(6) Uani 1 1 d . .
O8 O 0.04509(18) 0.47083(13) 0.36992(13) 0.0581(6) Uani 1 1 d . .
C1 C 0.1536(3) 0.34315(18) 0.61665(17) 0.0438(7) Uani 1 1 d . .
C2 C 0.0792(3) 0.3447(2) 0.6767(2) 0.0564(8) Uani 1 1 d . .
H2 H -0.0006 0.3572 0.6638 0.068 Uiso 1 1 calc R U
C3 C 0.1308(3) 0.3261(2) 0.7587(2) 0.0639(9) Uani 1 1 d . .
H3 H 0.0845 0.3268 0.8027 0.077 Uiso 1 1 calc R U
C4 C 0.2488(3) 0.3070(2) 0.77581(19) 0.0639(9) Uani 1 1 d . .
H4A H 0.2803 0.2941 0.8312 0.077 Uiso 1 1 calc R U
C5 C 0.3213(3) 0.3063(2) 0.71370(17) 0.0532(8) Uani 1 1 d . .
H5 H 0.4011 0.2934 0.7261 0.064 Uiso 1 1 calc R U
C6 C 0.2715(2) 0.32555(18) 0.63131(16) 0.0428(7) Uani 1 1 d . .
C7 C 0.3221(2) 0.32656(17) 0.54939(15) 0.0390(6) Uani 1 1 d . .
C8 C 0.2144(2) 0.35282(17) 0.48876(16) 0.0377(6) Uani 1 1 d . .
C9 C 0.4289(2) 0.38659(19) 0.54001(17) 0.0445(7) Uani 1 1 d . .
H9A H 0.4108 0.4282 0.4937 0.053 Uiso 1 1 calc R U
H9B H 0.4525 0.4197 0.5917 0.053 Uiso 1 1 calc R U
C10 C 0.5258(2) 0.32227(19) 0.52196(17) 0.0443(7) Uani 1 1 d . .
H10 H 0.5689 0.3014 0.5755 0.053 Uiso 1 1 calc R U
C11 C 0.3681(2) 0.23213(18) 0.52511(16) 0.0404(6) Uani 1 1 d . .
H11 H 0.3990 0.2013 0.5774 0.049 Uiso 1 1 calc R U
C12 C 0.2772(3) 0.17390(17) 0.47641(17) 0.0438(7) Uani 1 1 d . .
C13 C 0.2794(3) 0.15685(19) 0.39155(17) 0.0482(7) Uani 1 1 d . .
H13 H 0.3418 0.1765 0.3643 0.058 Uiso 1 1 calc R U
C14 C 0.1878(3) 0.1103(2) 0.3482(2) 0.0567(8) Uani 1 1 d . .
C15 C 0.0943(4) 0.0806(2) 0.3859(3) 0.0788(11) Uani 1 1 d . .
H15 H 0.0327 0.0502 0.3546 0.095 Uiso 1 1 calc R U
C16 C 0.0931(4) 0.0964(2) 0.4703(3) 0.0873(13) Uani 1 1 d . .
H16 H 0.0304 0.0765 0.4970 0.105 Uiso 1 1 calc R U
C17 C 0.1848(3) 0.1420(2) 0.5158(2) 0.0676(10) Uani 1 1 d . .
H17 H 0.1845 0.1514 0.5735 0.081 Uiso 1 1 calc R U
C18 C 0.6107(2) 0.36034(18) 0.46742(17) 0.0433(7) Uani 1 1 d . .
C19 C 0.7217(3) 0.3881(2) 0.50318(19) 0.0542(8) Uani 1 1 d . .
H19 H 0.7442 0.3814 0.5610 0.065 Uiso 1 1 calc R U
C20 C 0.7993(3) 0.4258(2) 0.4535(2) 0.0608(9) Uani 1 1 d . .
H20 H 0.8737 0.4437 0.4782 0.073 Uiso 1 1 calc R U
C21 C 0.7678(3) 0.4370(2) 0.3687(2) 0.0562(8) Uani 1 1 d . .
H21 H 0.8194 0.4628 0.3352 0.067 Uiso 1 1 calc R U
C22 C 0.6578(3) 0.40924(19) 0.33411(18) 0.0487(7) Uani 1 1 d . .
C23 C 0.5789(3) 0.37147(18) 0.38082(17) 0.0464(7) Uani 1 1 d . .
H23 H 0.5051 0.3535 0.3552 0.056 Uiso 1 1 calc R U
C24 C 0.1348(3) 0.3908(2) 0.24919(17) 0.0482(7) Uani 1 1 d . .
C25 C 0.2323(3) 0.3484(3) 0.2287(2) 0.0691(10) Uani 1 1 d . .
H25 H 0.2825 0.3194 0.2704 0.083 Uiso 1 1 calc R U
C26 C 0.2568(4) 0.3486(3) 0.1460(2) 0.0794(11) Uani 1 1 d . .
H26 H 0.3232 0.3190 0.1323 0.095 Uiso 1 1 calc R U
C27 C 0.1842(4) 0.3919(3) 0.0834(2) 0.0709(11) Uani 1 1 d . .
C28 C 0.0876(4) 0.4333(3) 0.1058(2) 0.0818(12) Uani 1 1 d . .
H28 H 0.0368 0.4620 0.0642 0.098 Uiso 1 1 calc R U
C29 C 0.0622(3) 0.4343(2) 0.1875(2) 0.0693(10) Uani 1 1 d . .
H29 H -0.0039 0.4643 0.2011 0.083 Uiso 1 1 calc R U
C30 C 0.2105(4) 0.3907(3) -0.0064(2) 0.1034(16) Uani 1 1 d . .
H30A H 0.1413 0.3729 -0.0430 0.155 Uiso 1 1 calc R U
H30B H 0.2731 0.3493 -0.0116 0.155 Uiso 1 1 calc R U
H30C H 0.2341 0.4489 -0.0220 0.155 Uiso 1 1 calc R U

loop_
_atom_site_aniso_label
_atom_site_aniso_U_11
_atom_site_aniso_U_22
_atom_site_aniso_U_33
_atom_site_aniso_U_23
_atom_site_aniso_U_13
_atom_site_aniso_U_12
S1 0.0412(4) 0.0523(4) 0.0390(4) 0.0038(3) -0.0040(3) 0.0022(3)
N1 0.0422(13) 0.0457(13) 0.0351(13) 0.0019(9) -0.0015(10) 0.0047(10)
N2 0.105(3) 0.072(2) 0.059(2) -0.0133(17) -0.023(2) 0.006(2)
N3 0.082(2) 0.0641(19) 0.0496(17) -0.0015(14) 0.0147(16) 0.0027(16)
O1 0.0399(11) 0.0594(12) 0.0382(11) 0.0071(9) 0.0066(8) 0.0050(9)
O2 0.0455(11) 0.0469(11) 0.0474(11) -0.0066(8) 0.0068(9) 0.0061(9)
O3 0.148(3) 0.126(3) 0.0547(18) -0.0224(16) 0.0085(19) -0.014(2)
O4 0.145(3) 0.124(3) 0.084(2) -0.0197(18) -0.051(2) -0.015(2)
O5 0.150(3) 0.134(3) 0.0600(18) 0.0035(16) 0.0322(19) -0.047(2)
O6 0.0871(19) 0.107(2) 0.0503(15) 0.0006(13) -0.0076(13) -0.0034(16)
O7 0.0574(13) 0.0705(15) 0.0608(14) 0.0071(11) -0.0078(11) -0.0202(11)
O8 0.0562(13) 0.0587(13) 0.0571(13) 0.0013(10) -0.0016(10) 0.0188(10)
C1 0.0492(17) 0.0410(16) 0.0415(16) 0.0037(12) 0.0076(13) 0.0022(13)
C2 0.059(2) 0.0541(19) 0.061(2) 0.0021(15) 0.0237(16) 0.0056(15)
C3 0.090(3) 0.063(2) 0.0449(19) 0.0023(15) 0.0327(18) 0.0054(19)
C4 0.089(3) 0.068(2) 0.0358(17) 0.0014(14) 0.0115(17) 0.0023(19)
C5 0.0602(19) 0.067(2) 0.0321(15) -0.0004(13) 0.0040(13) 0.0060(16)
C6 0.0500(17) 0.0441(16) 0.0344(15) -0.0018(11) 0.0057(12) 0.0024(13)
C7 0.0405(15) 0.0438(15) 0.0316(14) -0.0006(11) 0.0005(11) 0.0061(12)
C8 0.0376(15) 0.0387(14) 0.0372(15) 0.0003(11) 0.0058(11) 0.0027(11)
C9 0.0420(16) 0.0519(17) 0.0388(15) -0.0049(12) 0.0025(12) 0.0028(13)
C10 0.0373(15) 0.0514(17) 0.0415(16) -0.0030(12) -0.0051(12) 0.0053(13)
C11 0.0432(15) 0.0456(15) 0.0329(14) 0.0051(11) 0.0064(12) 0.0079(12)
C12 0.0532(17) 0.0375(15) 0.0414(16) 0.0026(12) 0.0083(13) 0.0039(13)
C13 0.0537(18) 0.0450(16) 0.0453(17) 0.0007(13) 0.0034(14) 0.0030(14)
C14 0.068(2) 0.0478(18) 0.0519(19) -0.0050(14) -0.0028(16) 0.0021(16)
C15 0.078(3) 0.056(2) 0.098(3) -0.015(2) -0.005(2) -0.016(2)
C16 0.087(3) 0.056(2) 0.124(4) -0.005(2) 0.035(3) -0.028(2)
C17 0.089(3) 0.0487(19) 0.068(2) -0.0010(16) 0.0213(19) -0.0153(18)
C18 0.0381(15) 0.0486(17) 0.0430(16) -0.0064(12) 0.0035(12) 0.0080(12)
C19 0.0431(17) 0.073(2) 0.0448(17) -0.0105(15) -0.0009(13) 0.0051(15)
C20 0.0421(17) 0.077(2) 0.063(2) -0.0109(17) 0.0054(15) -0.0035(16)
C21 0.0510(19) 0.058(2) 0.062(2) -0.0074(15) 0.0185(15) 0.0014(15)
C22 0.0568(19) 0.0462(17) 0.0432(17) -0.0080(12) 0.0063(14) 0.0075(14)
C23 0.0454(16) 0.0523(17) 0.0407(16) -0.0080(12) 0.0022(13) 0.0014(13)
C24 0.0546(18) 0.0495(17) 0.0372(15) 0.0012(12) -0.0068(13) -0.0032(14)
C25 0.071(2) 0.095(3) 0.0390(18) 0.0016(17) 0.0018(16) 0.012(2)
C26 0.079(3) 0.109(3) 0.052(2) -0.010(2) 0.0148(19) -0.004(2)
C27 0.088(3) 0.083(3) 0.0395(18) -0.0007(17) 0.0010(18) -0.041(2)
C28 0.094(3) 0.099(3) 0.047(2) 0.0249(19) -0.012(2) -0.003(3)
C29 0.074(2) 0.084(3) 0.047(2) 0.0133(17) -0.0048(17) 0.0121(19)
C30 0.127(4) 0.141(4) 0.043(2) -0.004(2) 0.015(2) -0.061(3)

loop_
_atom_type_symbol
_atom_type_description
_atom_type_scat_dispersion_real
_atom_type_scat_dispersion_imag
_atom_type_scat_source
C C 0.0033 0.0016 'International Tables Vol C Tables 4.2.6.8 and 6.1.1.4'
H H 0.0000 0.0000 'International Tables Vol C Tables 4.2.6.8 and 6.1.1.4'
N N 0.0061 0.0033 'International Tables Vol C Tables 4.2.6.8 and 6.1.1.4'
O O 0.0106 0.0060 'International Tables Vol C Tables 4.2.6.8 and 6.1.1.4'
S S 0.1246 0.1234 'International Tables Vol C Tables 4.2.6.8 and 6.1.1.4'

loop_
_geom_angle_atom_site_label_1
_geom_angle_atom_site_label_2
_geom_angle_atom_site_label_3
_geom_angle
O8 S1 O7 117.97(14)
O8 S1 N1 110.15(12)
O7 S1 N1 109.88(12)
O8 S1 C24 108.51(14)
O7 S1 C24 107.60(14)
N1 S1 C24 101.40(13)
C8 N1 S1 119.2(2)
O3 N2 O4 124.0(4)
O3 N2 C14 117.9(3)
O4 N2 C14 118.0(4)
O6 N3 O5 122.6(3)
O6 N3 C22 118.6(3)
O5 N3 C22 118.7(3)
C8 O1 C1 107.8(2)
C11 O2 C10 105.5(2)
C2 C1 C6 125.2(3)
C2 C1 O1 123.8(3)
C6 C1 O1 111.0(2)
C1 C2 C3 115.4(3)
C1 C2 H2 122.3
C3 C2 H2 122.3
C4 C3 C2 121.1(3)
C4 C3 H3 119.4
C2 C3 H3 119.4
C5 C4 C3 121.9(3)
C5 C4 H4A 119.0
C3 C4 H4A 119.0
C4 C5 C6 117.8(3)
C4 C5 H5 121.1
C6 C5 H5 121.1
C1 C6 C5 118.6(3)
C1 C6 C7 109.5(2)
C5 C6 C7 131.9(3)
C6 C7 C8 100.7(2)
C6 C7 C9 119.4(2)
C8 C7 C9 112.0(2)
C6 C7 C11 112.5(2)
C8 C7 C11 110.3(2)
C9 C7 C11 102.1(2)
N1 C8 O1 124.6(2)
N1 C8 C7 124.4(2)
O1 C8 C7 111.0(2)
C10 C9 C7 104.5(2)
C10 C9 H9A 110.9
C7 C9 H9A 110.9
C10 C9 H9B 110.9
C7 C9 H9B 110.9
H9A C9 H9B 108.9
O2 C10 C18 109.8(2)
O2 C10 C9 103.9(2)
C18 C10 C9 114.0(2)
O2 C10 H10 109.6
C18 C10 H10 109.6
C9 C10 H10 109.6
O2 C11 C12 111.7(2)
O2 C11 C7 105.2(2)
C12 C11 C7 114.9(2)
O2 C11 H11 108.3
C12 C11 H11 108.3
C7 C11 H11 108.3
C13 C12 C17 119.4(3)
C13 C12 C11 121.2(3)
C17 C12 C11 119.3(3)
C14 C13 C12 118.7(3)
C14 C13 H13 120.7
C12 C13 H13 120.7
C15 C14 C13 122.5(3)
C15 C14 N2 119.4(3)
C13 C14 N2 118.0(3)
C14 C15 C16 118.7(3)
C14 C15 H15 120.6
C16 C15 H15 120.6
C15 C16 C17 120.1(4)
C15 C16 H16 120.0
C17 C16 H16 120.0
C16 C17 C12 120.5(3)
C16 C17 H17 119.7
C12 C17 H17 119.7
C19 C18 C23 118.7(3)
C19 C18 C10 120.3(3)
C23 C18 C10 120.9(2)
C20 C19 C18 120.6(3)
C20 C19 H19 119.7
C18 C19 H19 119.7
C21 C20 C19 120.6(3)
C21 C20 H20 119.7
C19 C20 H20 119.7
C20 C21 C22 118.2(3)
C20 C21 H21 120.9
C22 C21 H21 120.9
C23 C22 C21 123.0(3)
C23 C22 N3 118.8(3)
C21 C22 N3 118.2(3)
C22 C23 C18 118.8(3)
C22 C23 H23 120.6
C18 C23 H23 120.6
C25 C24 C29 119.6(3)
C25 C24 S1 123.3(2)
C29 C24 S1 117.0(3)
C24 C25 C26 120.0(3)
C24 C25 H25 120.0
C26 C25 H25 120.0
C27 C26 C25 120.9(4)
C27 C26 H26 119.5
C25 C26 H26 119.5
C28 C27 C26 117.7(3)
C28 C27 C30 121.8(4)
C26 C27 C30 120.6(4)
C27 C28 C29 122.3(3)
C27 C28 H28 118.9
C29 C28 H28 118.9
C28 C29 C24 119.6(4)
C28 C29 H29 120.2
C24 C29 H29 120.2
C27 C30 H30A 109.5
C27 C30 H30B 109.5
H30A C30 H30B 109.5
C27 C30 H30C 109.5
H30A C30 H30C 109.5
H30B C30 H30C 109.5

loop_
_geom_bond_atom_site_label_1
_geom_bond_atom_site_label_2
_geom_bond_distance
S1 O8 1.426(2)
S1 O7 1.427(2)
S1 N1 1.648(2)
S1 C24 1.756(3)
N1 C8 1.269(3)
N2 O3 1.212(5)
N2 O4 1.213(4)
N2 C14 1.469(5)
N3 O6 1.215(4)
N3 O5 1.219(4)
N3 C22 1.466(4)
O1 C8 1.358(3)
O1 C1 1.415(3)
O2 C11 1.409(3)
O2 C10 1.434(3)
C1 C2 1.358(4)
C1 C6 1.365(4)
C2 C3 1.391(4)
C2 H2 0.9300
C3 C4 1.374(5)
C3 H3 0.9300
C4 C5 1.370(4)
C4 H4A 0.9300
C5 C6 1.393(4)
C5 H5 0.9300
C6 C7 1.493(4)
C7 C8 1.517(3)
C7 C9 1.543(4)
C7 C11 1.581(4)
C9 C10 1.526(4)
C9 H9A 0.9700
C9 H9B 0.9700
C10 C18 1.497(4)
C10 H10 0.9800
C11 C12 1.499(4)
C11 H11 0.9800
C12 C13 1.379(4)
C12 C17 1.382(4)
C13 C14 1.372(4)
C13 H13 0.9300
C14 C15 1.366(5)
C15 C16 1.367(5)
C15 H15 0.9300
C16 C17 1.379(5)
C16 H16 0.9300
C17 H17 0.9300
C18 C19 1.389(4)
C18 C23 1.391(4)
C19 C20 1.384(4)
C19 H19 0.9300
C20 C21 1.363(4)
C20 H20 0.9300
C21 C22 1.373(4)
C21 H21 0.9300
C22 C23 1.365(4)
C23 H23 0.9300
C24 C25 1.361(5)
C24 C29 1.369(4)
C25 C26 1.382(5)
C25 H25 0.9300
C26 C27 1.378(5)
C26 H26 0.9300
C27 C28 1.356(6)
C27 C30 1.498(5)
C28 C29 1.370(5)
C28 H28 0.9300
C29 H29 0.9300
C30 H30A 0.9600
C30 H30B 0.9600
C30 H30C 0.9600

loop_
_geom_torsion_atom_site_label_1
_geom_torsion_atom_site_label_2
_geom_torsion_atom_site_label_3
_geom_torsion_atom_site_label_4
_geom_torsion
O8 S1 N1 C8 68.9(2)
O7 S1 N1 C8 -62.7(2)
C24 S1 N1 C8 -176.3(2)
C8 O1 C1 C2 179.7(3)
C8 O1 C1 C6 -0.6(3)
C6 C1 C2 C3 -0.2(5)
O1 C1 C2 C3 179.3(3)
C1 C2 C3 C4 -0.6(5)
C2 C3 C4 C5 0.9(5)
C3 C4 C5 C6 -0.2(5)
C2 C1 C6 C5 0.9(5)
O1 C1 C6 C5 -178.7(2)
C2 C1 C6 C7 177.8(3)
O1 C1 C6 C7 -1.8(3)
C4 C5 C6 C1 -0.6(4)
C4 C5 C6 C7 -176.8(3)
C1 C6 C7 C8 3.2(3)
C5 C6 C7 C8 179.6(3)
C1 C6 C7 C9 126.1(3)
C5 C6 C7 C9 -57.5(4)
C1 C6 C7 C11 -114.3(3)
C5 C6 C7 C11 62.1(4)
S1 N1 C8 O1 -3.8(4)
S1 N1 C8 C7 174.97(19)
C1 O1 C8 N1 -178.3(2)
C1 O1 C8 C7 2.8(3)
C6 C7 C8 N1 177.4(2)
C9 C7 C8 N1 49.5(3)
C11 C7 C8 N1 -63.5(3)
C6 C7 C8 O1 -3.6(3)
C9 C7 C8 O1 -131.6(2)
C11 C7 C8 O1 115.4(2)
C6 C7 C9 C10 118.8(2)
C8 C7 C9 C10 -124.0(2)
C11 C7 C9 C10 -5.9(2)
C11 O2 C10 C18 -166.6(2)
C11 O2 C10 C9 -44.3(3)
C7 C9 C10 O2 29.6(3)
C7 C9 C10 C18 149.2(2)
C10 O2 C11 C12 165.5(2)
C10 O2 C11 C7 40.2(2)
C6 C7 C11 O2 -149.2(2)
C8 C7 C11 O2 99.2(2)
C9 C7 C11 O2 -20.0(2)
C6 C7 C11 C12 87.5(3)
C8 C7 C11 C12 -24.0(3)
C9 C7 C11 C12 -143.2(2)
O2 C11 C12 C13 -11.9(3)
C7 C11 C12 C13 107.8(3)
O2 C11 C12 C17 172.8(3)
C7 C11 C12 C17 -67.5(3)
C17 C12 C13 C14 1.6(4)
C11 C12 C13 C14 -173.8(3)
C12 C13 C14 C15 0.3(5)
C12 C13 C14 N2 177.9(3)
O3 N2 C14 C15 -178.2(4)
O4 N2 C14 C15 0.8(5)
O3 N2 C14 C13 4.1(5)
O4 N2 C14 C13 -176.9(3)
C13 C14 C15 C16 -1.3(5)
N2 C14 C15 C16 -178.9(3)
C14 C15 C16 C17 0.3(6)
C15 C16 C17 C12 1.5(6)
C13 C12 C17 C16 -2.5(5)
C11 C12 C17 C16 172.9(3)
O2 C10 C18 C19 -141.0(3)
C9 C10 C18 C19 102.8(3)
O2 C10 C18 C23 41.2(3)
C9 C10 C18 C23 -75.0(3)
C23 C18 C19 C20 -0.3(4)
C10 C18 C19 C20 -178.1(3)
C18 C19 C20 C21 0.6(5)
C19 C20 C21 C22 -0.6(5)
C20 C21 C22 C23 0.4(5)
C20 C21 C22 N3 -178.4(3)
O6 N3 C22 C23 -7.7(4)
O5 N3 C22 C23 172.5(3)
O6 N3 C22 C21 171.1(3)
O5 N3 C22 C21 -8.7(5)
C21 C22 C23 C18 -0.1(4)
N3 C22 C23 C18 178.7(2)
C19 C18 C23 C22 0.0(4)
C10 C18 C23 C22 177.8(3)
O8 S1 C24 C25 141.8(3)
O7 S1 C24 C25 -89.5(3)
N1 S1 C24 C25 25.8(3)
O8 S1 C24 C29 -43.4(3)
O7 S1 C24 C29 85.3(3)
N1 S1 C24 C29 -159.4(3)
C29 C24 C25 C26 -0.7(5)
S1 C24 C25 C26 173.9(3)
C24 C25 C26 C27 0.6(6)
C25 C26 C27 C28 -0.8(6)
C25 C26 C27 C30 -179.2(3)
C26 C27 C28 C29 1.1(6)
C30 C27 C28 C29 179.5(4)
C27 C28 C29 C24 -1.3(6)
C25 C24 C29 C28 1.1(5)
S1 C24 C29 C28 -173.9(3)
